data_1566075
loop_
_publ_author_name
'Chen, Xuan-Wen'
'Chu, Ke-Shan'
'Wei, Rong-Jing'
'Qiu, Zhen-Lin'
'Tang, Chun'
'Tan, Yuan-Zhi'

_publ_section_title
;
 Phenylene segments of zigzag carbon nanotubes synthesized by
 metal-mediated dimerization
;
_journal_name_full 'Chemical Science'
_journal_paper_doi 10.1039/D1SC05459G
_journal_year 2022
_chemical_formula_moiety 'C68 H44'
_chemical_formula_sum 'C68 H44'
_chemical_formula_weight 861.03
_space_group_crystal_system monoclinic
_space_group_IT_number 14
_space_group_name_Hall '-P 2ybc'
_space_group_name_H-M_alt 'P 1 21/c 1'
_atom_sites_solution_hydrogens geom
_atom_sites_solution_primary dual
_audit_creation_date 2021-08-23
_audit_creation_method
;
Olex2 1.2
(compiled 2018.05.29 svn.r3508 for OlexSys, GUI svn.r5506)
;
_audit_update_record
;
2021-12-06 deposited with the CCDC.	2022-01-07 downloaded from the CCDC.
;
_cell_angle_alpha 90
_cell_angle_beta 107.360(2)
_cell_angle_gamma 90
_cell_formula_units_Z 2
_cell_length_a 18.1646(4)
_cell_length_b 6.47980(10)
_cell_length_c 25.8994(5)
_cell_measurement_reflns_used 7356
_cell_measurement_temperature 99.9(5)
_cell_measurement_theta_max 74.3420
_cell_measurement_theta_min 2.5520
_cell_volume 2909.58(10)
_computing_cell_refinement 'CrysAlisPro 1.171.40.80a (Rigaku OD, 2020)'
_computing_data_collection 'CrysAlisPro 1.171.40.80a (Rigaku OD, 2020)'
_computing_data_reduction 'CrysAlisPro 1.171.40.80a (Rigaku OD, 2020)'
_computing_molecular_graphics 'Olex2 (Dolomanov et al., 2009)'
_computing_publication_material 'Olex2 (Dolomanov et al., 2009)'
_computing_structure_refinement 'ShelXL (Sheldrick, 2015)'
_computing_structure_solution 'ShelXT (Sheldrick, 2015)'
_diffrn_ambient_environment N~2~
_diffrn_ambient_temperature 99.9(5)
_diffrn_detector 'Hybrid Pixel Array Detector'
_diffrn_detector_area_resol_mean 10.0000
_diffrn_detector_type HyPix
_diffrn_measured_fraction_theta_full 0.987
_diffrn_measured_fraction_theta_max 0.948
_diffrn_measurement_details
;
List of Runs (angles in degrees, time in seconds):

  # Type    Start    End  Width  t~exp~   \w     \q     \k     \f   Frames
#--------------------------------------------------------------------------
  1  \w     82.00 177.00   1.00    0.80    --  109.46  30.00 -30.00   95
  2  \w     99.00 148.00   1.00    0.80    --  109.46  61.00-120.00   49
  3  \w     88.00 136.00   1.00    0.80    --  109.46 151.00 -39.00   48
  4  \w     36.00  61.00   1.00    0.80    --  109.46 -61.00  90.00   25
  5  \w     39.00  66.00   1.00    0.80    --  109.46 -61.00  60.00   27
  6  \w     35.00  66.00   1.00    0.80    --  109.46 -61.00  30.00   31
  7  \w     38.00 101.00   1.00    0.80    --  109.46 -77.00-180.00   63
  8  \w     36.00  97.00   1.00    0.80    --  109.46 -94.00 -90.00   61
  9  \w     69.00  96.00   1.00    0.80    --  109.46-125.00 -60.00   27
 10  \w     95.00 131.00   1.00    0.80    --  109.46-151.00 -83.00   36
 11  \w     55.00  80.00   1.00    0.15    --   42.72-151.00 -83.00   25
 12  \w     78.00 113.00   1.00    0.80    --  109.46-122.00  77.00   35
 13  \w     35.00 117.00   1.00    0.80    --  109.46-125.00 120.00   82
 14  \w     34.00  95.00   1.00    0.15    --   42.72-122.00  77.00   61
 15  \w    -79.00 -54.00   1.00    0.80    --  -96.00 122.00 159.00   25
 16  \w    -81.00 -28.00   1.00    0.15    --  -42.72 122.00 159.00   53
 17  \w    -45.00 -20.00   1.00    0.80    --  -96.00  45.00  30.00   25
 18  \w    -50.00 -24.00   1.00    0.80    --  -96.00  45.00 -30.00   26
 19  \w    -49.00 -20.00   1.00    0.80    --  -96.00  45.00 -60.00   29
 20  \w    -50.00 -21.00   1.00    0.80    --  -96.00  45.00 -90.00   29
 21  \w    -90.00 -65.00   1.00    0.80    --  -96.00 151.00 -39.00   25
 22  \w    -25.00  37.00   1.00    0.15    --  -42.72  19.00 -30.00   62
 23  \w    -26.00  39.00   1.00    0.15    --  -42.72  19.00 -90.00   65
 24  \w   -100.00 -72.00   1.00    0.15    --  -42.72-122.00  77.00   28
 25  \w   -103.00 -78.00   1.00    0.15    --  -42.72-125.00 150.00   25
 26  \w   -108.00 -83.00   1.00    0.15    --  -42.72-151.00 -83.00   25
 27  \w   -110.00 -81.00   1.00    0.15    --  -42.72-125.00-120.00   29
 28  \w   -117.00 -84.00   1.00    0.15    --  -42.72-125.00-150.00   33
 29  \w   -142.00 -54.00   1.00    0.80    --  -96.00-151.00 -83.00   88
;
_diffrn_measurement_device 'four-circle diffractometer'
_diffrn_measurement_device_type 'XtaLAB Synergy, Dualflex, HyPix'
_diffrn_measurement_method '\w scans'
_diffrn_orient_matrix_type 'CrysAlisPro convention (1999,Acta A55,543-557)'
_diffrn_orient_matrix_UB_11 0.0647828000
_diffrn_orient_matrix_UB_12 0.1137099000
_diffrn_orient_matrix_UB_13 0.0427284000
_diffrn_orient_matrix_UB_21 0.0407434000
_diffrn_orient_matrix_UB_22 -0.2074321000
_diffrn_orient_matrix_UB_23 0.0185704000
_diffrn_orient_matrix_UB_31 0.0451816000
_diffrn_orient_matrix_UB_32 0.0242288000
_diffrn_orient_matrix_UB_33 -0.0413781000
_diffrn_radiation_monochromator mirror
_diffrn_radiation_probe x-ray
_diffrn_radiation_type CuK\a
_diffrn_radiation_wavelength 1.54184
_diffrn_reflns_av_R_equivalents 0.0337
_diffrn_reflns_av_unetI/netI 0.0366
_diffrn_reflns_Laue_measured_fraction_full 0.987
_diffrn_reflns_Laue_measured_fraction_max 0.948
_diffrn_reflns_limit_h_max 22
_diffrn_reflns_limit_h_min -17
_diffrn_reflns_limit_k_max 7
_diffrn_reflns_limit_k_min -8
_diffrn_reflns_limit_l_max 27
_diffrn_reflns_limit_l_min -32
_diffrn_reflns_number 18828
_diffrn_reflns_point_group_measured_fraction_full 0.987
_diffrn_reflns_point_group_measured_fraction_max 0.948
_diffrn_reflns_theta_full 67.684
_diffrn_reflns_theta_max 75.336
_diffrn_reflns_theta_min 5.102
_diffrn_source 'micro-focus sealed X-ray tube'
_diffrn_source_type 'PhotonJet (Cu) X-ray Source'
_exptl_absorpt_coefficient_mu 0.422
_exptl_absorpt_correction_T_max 1.00000
_exptl_absorpt_correction_T_min 0.66764
_exptl_absorpt_correction_type multi-scan
_exptl_absorpt_process_details
;
CrysAlisPro 1.171.40.80a (Rigaku Oxford Diffraction, 2020)
Empirical absorption correction using spherical harmonics,
 implemented in SCALE3 ABSPACK scaling algorithm.
;
_exptl_crystal_colour white
_exptl_crystal_colour_primary white
_exptl_crystal_density_diffrn 0.983
_exptl_crystal_description plate
_exptl_crystal_F_000 904
_exptl_crystal_size_max 0.15
_exptl_crystal_size_mid 0.12
_exptl_crystal_size_min 0.03
_refine_diff_density_max 0.208
_refine_diff_density_min -0.224
_refine_diff_density_rms 0.047
_refine_ls_extinction_method none
_refine_ls_goodness_of_fit_ref 1.058
_refine_ls_hydrogen_treatment constr
_refine_ls_matrix_type full
_refine_ls_number_parameters 307
_refine_ls_number_reflns 5708
_refine_ls_number_restraints 0
_refine_ls_restrained_S_all 1.058
_refine_ls_R_factor_all 0.0517
_refine_ls_R_factor_gt 0.0458
_refine_ls_shift/su_max 0.001
_refine_ls_shift/su_mean 0.000
_refine_ls_structure_factor_coef Fsqd
_refine_ls_weighting_details 'w=1/[\s^2^(Fo^2^)+(0.0672P)^2^+0.8823P] where P=(Fo^2^+2Fc^2^)/3'
_refine_ls_weighting_scheme calc
_refine_ls_wR_factor_gt 0.1237
_refine_ls_wR_factor_ref 0.1285
_reflns_Friedel_coverage 0.000
_reflns_number_gt 4912
_reflns_number_total 5708
_reflns_threshold_expression 'I > 2\s(I)'
_cod_data_source_file d1sc05459g2.cif
_cod_data_source_block CN2P8P
_cod_database_code 1566075
_shelxl_version_number 2014-3
_shelx_space_group_comment
;
The symmetry employed for this shelxl refinement is uniquely defined
by the following loop, which should always be used as a source of
symmetry information in preference to the above space-group names.
They are only intended as comments.
;
_shelx_estimated_absorpt_t_max 0.987
_shelx_estimated_absorpt_t_min 0.939
_reflns_odcompleteness_completeness 99.95
_reflns_odcompleteness_iscentric 1
_reflns_odcompleteness_theta 66.97
_olex2_refinement_description
;
1. Fixed Uiso
 At 1.2 times of:
  All C(H) groups
2.a Aromatic/amide H refined with riding coordinates:
 C004(H004), C005(H005), C006(H006), C009(H009), C00D(H00D), C00E(H00E),
 C00G(H00G), C00H(H00H), C00K(H00K), C00M(H00M), C00N(H00N), C00P(H00P),
 C00R(H00R), C00S(H00S), C00T(H00T), C00U(H00U), C00V(H00V), C00W(H00W),
 C00X(H00X), C00Y(H00Y), C00Z(H00Z), C010(H010)
;
_olex2_submission_special_instructions 'No special instructions were received'
_oxdiff_exptl_absorpt_empirical_details
;
Empirical correction (ABSPACK) includes:
- Absorption correction using spherical harmonics
- Frame scaling
;
_oxdiff_exptl_absorpt_empirical_full_max 1.521
_oxdiff_exptl_absorpt_empirical_full_min 0.681

loop_
_space_group_symop_operation_xyz
'x, y, z'
'-x, y+1/2, -z+1/2'
'-x, -y, -z'
'x, -y-1/2, z-1/2'

loop_
_atom_site_label
_atom_site_type_symbol
_atom_site_fract_x
_atom_site_fract_y
_atom_site_fract_z
_atom_site_U_iso_or_equiv
_atom_site_adp_type
_atom_site_occupancy
_atom_site_site_symmetry_order
_atom_site_calc_flag
_atom_site_refinement_flags_posn
_atom_site_refinement_flags_adp
_atom_site_refinement_flags_occupancy
_atom_site_disorder_assembly
_atom_site_disorder_group
C002 C 0.96814(8) 0.8401(2) 0.59028(5) 0.0208(3) Uani 1 1 d . . . . .
C003 C 1.01502(7) 1.1806(2) 0.66116(5) 0.0196(3) Uani 1 1 d . . . . .
C004 C 1.03206(7) 1.3660(2) 0.69176(5) 0.0209(3) Uani 1 1 d . . . . .
H004 H 1.0813 1.4220 0.6996 0.025 Uiso 1 1 calc R . . . .
C005 C 0.97782(8) 1.4640(2) 0.70994(5) 0.0205(3) Uani 1 1 d . . . . .
H005 H 0.9901 1.5876 0.7288 0.025 Uiso 1 1 calc R . . . .
C006 C 1.04551(8) 0.9130(2) 0.60503(5) 0.0226(3) Uani 1 1 d . . . . .
H006 H 1.0811 0.8493 0.5909 0.027 Uiso 1 1 calc R . . . .
C007 C 0.90265(7) 1.3785(2) 0.70027(5) 0.0196(3) Uani 1 1 d . . . . .
C008 C 0.93898(7) 1.0999(2) 0.64938(5) 0.0193(3) Uani 1 1 d . . . . .
C009 C 0.88508(7) 1.1994(2) 0.67049(5) 0.0200(3) Uani 1 1 d . . . . .
H009 H 0.8362 1.1423 0.6641 0.024 Uiso 1 1 calc R . . . .
C00A C 0.93692(7) 0.6798(2) 0.54863(5) 0.0214(3) Uani 1 1 d . . . . .
C00B C 0.30120(8) 0.3452(2) 0.27984(5) 0.0224(3) Uani 1 1 d . . . . .
C00C C 0.84356(7) 0.4362(2) 0.46399(5) 0.0222(3) Uani 1 1 d . . . . .
C00D C 0.91772(7) 0.9301(2) 0.61370(5) 0.0203(3) Uani 1 1 d . . . . .
H00D H 0.8679 0.8779 0.6059 0.024 Uiso 1 1 calc R . . . .
C00E C 0.27998(8) 0.5465(2) 0.26157(6) 0.0238(3) Uani 1 1 d . . . . .
H00E H 0.3127 0.6245 0.2477 0.029 Uiso 1 1 calc R . . . .
C00F C 0.77845(8) 0.3518(2) 0.41994(5) 0.0235(3) Uani 1 1 d . . . . .
C00G C 0.42815(8) 0.3514(2) 0.25927(6) 0.0237(3) Uani 1 1 d . . . . .
H00G H 0.4048 0.4162 0.2264 0.028 Uiso 1 1 calc R . . . .
C00H C 0.94077(8) 0.7019(2) 0.49584(6) 0.0226(3) Uani 1 1 d . . . . .
H00H H 0.9746 0.7973 0.4885 0.027 Uiso 1 1 calc R . . . .
C00I C 0.54471(8) 0.2337(2) 0.32593(6) 0.0243(3) Uani 1 1 d . . . . .
C00J C 0.16044(7) 0.5174(2) 0.28425(5) 0.0204(3) Uani 1 1 d . . . . .
C00K C 0.50751(8) 0.3295(2) 0.27659(6) 0.0238(3) Uani 1 1 d . . . . .
H00K H 0.5366 0.3791 0.2551 0.029 Uiso 1 1 calc R . . . .
C00M C 0.89459(8) 0.5828(2) 0.45432(5) 0.0228(3) Uani 1 1 d . . . . .
H00M H 0.8975 0.6004 0.4193 0.027 Uiso 1 1 calc R . . . .
C00N C 0.24674(8) 0.2257(2) 0.29487(6) 0.0235(3) Uani 1 1 d . . . . .
H00N H 0.2573 0.0876 0.3038 0.028 Uiso 1 1 calc R . . . .
C00O C 0.62914(8) 0.2533(2) 0.35179(5) 0.0238(3) Uani 1 1 d . . . . .
C00P C 1.06822(7) 1.0762(2) 0.63991(5) 0.0221(3) Uani 1 1 d . . . . .
H00P H 1.1194 1.1192 0.6498 0.026 Uiso 1 1 calc R . . . .
C00Q C 0.38229(8) 0.2782(2) 0.29020(6) 0.0231(3) Uani 1 1 d . . . . .
C00R C 0.21104(8) 0.6308(2) 0.26383(6) 0.0229(3) Uani 1 1 d . . . . .
H00R H 0.1982 0.7648 0.2516 0.027 Uiso 1 1 calc R . . . .
C00S C 0.89227(8) 0.5195(2) 0.55915(5) 0.0239(3) Uani 1 1 d . . . . .
H00S H 0.8928 0.4936 0.5946 0.029 Uiso 1 1 calc R . . . .
C00T C 0.74486(8) 0.1597(2) 0.42324(6) 0.0252(3) Uani 1 1 d . . . . .
H00T H 0.7721 0.0628 0.4482 0.030 Uiso 1 1 calc R . . . .
C00U C 0.67174(8) 0.1115(2) 0.38996(6) 0.0258(3) Uani 1 1 d . . . . .
H00U H 0.6506 -0.0170 0.3930 0.031 Uiso 1 1 calc R . . . .
C00V C 0.84716(8) 0.3979(2) 0.51767(6) 0.0242(3) Uani 1 1 d . . . . .
H00V H 0.8189 0.2894 0.5257 0.029 Uiso 1 1 calc R . . . .
C00W C 0.17747(8) 0.3096(2) 0.29662(6) 0.0222(3) Uani 1 1 d . . . . .
H00W H 0.1418 0.2266 0.3061 0.027 Uiso 1 1 calc R . . . .
C00X C 0.66647(8) 0.4336(2) 0.34425(6) 0.0278(3) Uani 1 1 d . . . . .
H00X H 0.6418 0.5230 0.3164 0.033 Uiso 1 1 calc R . . . .
C00Y C 0.49860(8) 0.1421(2) 0.35420(6) 0.0272(3) Uani 1 1 d . . . . .
H00Y H 0.5217 0.0656 0.3852 0.033 Uiso 1 1 calc R . . . .
C00Z C 0.73949(8) 0.4824(2) 0.37745(6) 0.0265(3) Uani 1 1 d . . . . .
H00Z H 0.7630 0.6037 0.3714 0.032 Uiso 1 1 calc R . . . .
C010 C 0.41882(8) 0.1635(2) 0.33673(6) 0.0260(3) Uani 1 1 d . . . . .
H010 H 0.3893 0.1011 0.3561 0.031 Uiso 1 1 calc R . . . .

loop_
_atom_site_aniso_label
_atom_site_aniso_U_11
_atom_site_aniso_U_22
_atom_site_aniso_U_33
_atom_site_aniso_U_23
_atom_site_aniso_U_13
_atom_site_aniso_U_12
C002 0.0214(6) 0.0196(6) 0.0206(6) 0.0026(5) 0.0052(5) 0.0009(5)
C003 0.0181(6) 0.0203(6) 0.0200(6) 0.0024(5) 0.0048(5) -0.0006(5)
C004 0.0171(6) 0.0225(7) 0.0221(6) 0.0021(5) 0.0045(5) -0.0025(5)
C005 0.0208(6) 0.0194(6) 0.0201(6) 0.0001(5) 0.0043(5) -0.0025(5)
C006 0.0200(6) 0.0250(7) 0.0243(6) 0.0010(5) 0.0089(5) 0.0016(5)
C007 0.0197(6) 0.0196(6) 0.0199(6) 0.0032(5) 0.0066(5) 0.0002(5)
C008 0.0188(6) 0.0191(6) 0.0196(6) 0.0029(5) 0.0050(5) 0.0001(5)
C009 0.0173(6) 0.0196(6) 0.0233(6) 0.0023(5) 0.0063(5) -0.0014(5)
C00A 0.0182(6) 0.0212(6) 0.0241(6) -0.0001(5) 0.0054(5) 0.0026(5)
C00B 0.0198(6) 0.0227(7) 0.0252(6) -0.0025(5) 0.0074(5) -0.0008(5)
C00C 0.0190(6) 0.0218(7) 0.0250(6) -0.0021(5) 0.0054(5) 0.0026(5)
C00D 0.0181(6) 0.0198(6) 0.0229(6) 0.0012(5) 0.0060(5) -0.0031(5)
C00E 0.0206(6) 0.0227(7) 0.0298(7) 0.0010(5) 0.0100(5) -0.0028(5)
C00F 0.0190(6) 0.0276(7) 0.0248(6) -0.0030(5) 0.0078(5) 0.0007(5)
C00G 0.0206(6) 0.0251(7) 0.0248(6) -0.0004(5) 0.0058(5) 0.0007(5)
C00H 0.0195(6) 0.0239(7) 0.0260(6) 0.0009(5) 0.0091(5) -0.0012(5)
C00I 0.0211(7) 0.0241(7) 0.0270(7) -0.0027(5) 0.0062(5) 0.0006(5)
C00J 0.0174(6) 0.0206(6) 0.0221(6) -0.0016(5) 0.0044(5) -0.0021(5)
C00K 0.0202(6) 0.0258(7) 0.0265(7) -0.0023(5) 0.0085(5) -0.0012(5)
C00M 0.0209(6) 0.0269(7) 0.0216(6) -0.0003(5) 0.0076(5) 0.0009(5)
C00N 0.0223(6) 0.0172(6) 0.0305(7) 0.0004(5) 0.0069(5) -0.0002(5)
C00O 0.0202(6) 0.0285(7) 0.0229(6) -0.0043(5) 0.0070(5) 0.0002(5)
C00P 0.0166(6) 0.0258(7) 0.0233(6) 0.0017(5) 0.0053(5) -0.0013(5)
C00Q 0.0205(6) 0.0213(7) 0.0275(7) -0.0026(5) 0.0073(5) -0.0011(5)
C00R 0.0243(6) 0.0196(6) 0.0258(6) 0.0018(5) 0.0090(5) 0.0001(5)
C00S 0.0285(7) 0.0227(7) 0.0209(6) 0.0003(5) 0.0077(5) 0.0000(5)
C00T 0.0225(6) 0.0247(7) 0.0268(7) -0.0009(5) 0.0050(5) 0.0025(5)
C00U 0.0238(7) 0.0227(7) 0.0310(7) -0.0017(6) 0.0084(6) -0.0003(5)
C00V 0.0243(7) 0.0210(7) 0.0270(7) 0.0006(5) 0.0073(6) -0.0024(5)
C00W 0.0196(6) 0.0195(6) 0.0281(7) -0.0002(5) 0.0079(5) -0.0032(5)
C00X 0.0245(7) 0.0306(8) 0.0268(7) 0.0036(6) 0.0056(6) 0.0010(6)
C00Y 0.0233(7) 0.0297(7) 0.0276(7) 0.0029(6) 0.0059(6) 0.0021(6)
C00Z 0.0236(7) 0.0289(7) 0.0262(7) 0.0024(6) 0.0060(6) -0.0035(6)
C010 0.0216(7) 0.0282(7) 0.0289(7) 0.0030(6) 0.0085(5) -0.0014(6)

loop_
_atom_type_symbol
_atom_type_description
_atom_type_scat_dispersion_real
_atom_type_scat_dispersion_imag
_atom_type_scat_source
C C 0.0181 0.0091 'International Tables Vol C Tables 4.2.6.8 and 6.1.1.4'
H H 0.0000 0.0000 'International Tables Vol C Tables 4.2.6.8 and 6.1.1.4'

loop_
_geom_angle_atom_site_label_1
_geom_angle_atom_site_label_2
_geom_angle_atom_site_label_3
_geom_angle
_geom_angle_site_symmetry_1
_geom_angle_site_symmetry_3
_geom_angle_publ_flag
C006 C002 C00A 124.09(12) . . ?
C00D C002 C006 118.48(12) . . ?
C00D C002 C00A 117.33(12) . . ?
C004 C003 C008 117.81(12) . . ?
C00P C003 C004 123.99(12) . . ?
C00P C003 C008 118.15(12) . . ?
C003 C004 H004 119.2 . . ?
C005 C004 C003 121.65(12) . . ?
C005 C004 H004 119.2 . . ?
C004 C005 H005 119.7 . . ?
C004 C005 C007 120.64(12) . . ?
C007 C005 H005 119.7 . . ?
C002 C006 H006 119.6 . . ?
C00P C006 C002 120.77(12) . . ?
C00P C006 H006 119.6 . . ?
C005 C007 C00J 123.53(12) . 3_676 ?
C009 C007 C005 118.41(12) . . ?
C009 C007 C00J 117.76(12) . 3_676 ?
C009 C008 C003 119.36(12) . . ?
C009 C008 C00D 121.50(12) . . ?
C00D C008 C003 118.99(12) . . ?
C007 C009 C008 122.02(12) . . ?
C007 C009 H009 119.0 . . ?
C008 C009 H009 119.0 . . ?
C00H C00A C002 121.34(12) . . ?
C00S C00A C002 119.89(12) . . ?
C00S C00A C00H 118.01(13) . . ?
C00E C00B C00Q 119.50(12) . . ?
C00N C00B C00E 117.55(12) . . ?
C00N C00B C00Q 122.31(13) . . ?
C00M C00C C00F 122.09(12) . . ?
C00V C00C C00F 119.44(12) . . ?
C00V C00C C00M 117.53(12) . . ?
C002 C00D C008 122.14(12) . . ?
C002 C00D H00D 118.9 . . ?
C008 C00D H00D 118.9 . . ?
C00B C00E H00E 119.5 . . ?
C00R C00E C00B 120.97(12) . . ?
C00R C00E H00E 119.5 . . ?
C00T C00F C00C 122.92(13) . . ?
C00T C00F C00Z 117.22(13) . . ?
C00Z C00F C00C 118.84(13) . . ?
C00K C00G H00G 119.3 . . ?
C00K C00G C00Q 121.33(13) . . ?
C00Q C00G H00G 119.3 . . ?
C00A C00H H00H 119.8 . . ?
C00M C00H C00A 120.48(13) . . ?
C00M C00H H00H 119.8 . . ?
C00K C00I C00O 121.74(13) . . ?
C00Y C00I C00K 117.70(12) . . ?
C00Y C00I C00O 119.98(13) . . ?
C00R C00J C007 120.72(12) . 3_676 ?
C00W C00J C007 120.81(12) . 3_676 ?
C00W C00J C00R 117.88(12) . . ?
C00G C00K C00I 120.93(13) . . ?
C00G C00K H00K 119.5 . . ?
C00I C00K H00K 119.5 . . ?
C00C C00M H00M 119.4 . . ?
C00H C00M C00C 121.25(12) . . ?
C00H C00M H00M 119.4 . . ?
C00B C00N H00N 119.4 . . ?
C00W C00N C00B 121.13(13) . . ?
C00W C00N H00N 119.4 . . ?
C00U C00O C00I 122.75(13) . . ?
C00X C00O C00I 119.26(13) . . ?
C00X C00O C00U 117.33(13) . . ?
C003 C00P H00P 119.4 . . ?
C006 C00P C003 121.14(12) . . ?
C006 C00P H00P 119.4 . . ?
C00G C00Q C00B 121.75(13) . . ?
C00G C00Q C010 117.50(12) . . ?
C010 C00Q C00B 120.06(12) . . ?
C00E C00R C00J 120.92(13) . . ?
C00E C00R H00R 119.5 . . ?
C00J C00R H00R 119.5 . . ?
C00A C00S H00S 119.5 . . ?
C00V C00S C00A 121.06(13) . . ?
C00V C00S H00S 119.5 . . ?
C00F C00T H00T 119.5 . . ?
C00U C00T C00F 121.10(13) . . ?
C00U C00T H00T 119.5 . . ?
C00O C00U H00U 119.5 . . ?
C00T C00U C00O 121.07(13) . . ?
C00T C00U H00U 119.5 . . ?
C00C C00V H00V 119.6 . . ?
C00S C00V C00C 120.85(13) . . ?
C00S C00V H00V 119.6 . . ?
C00J C00W H00W 119.6 . . ?
C00N C00W C00J 120.82(12) . . ?
C00N C00W H00W 119.6 . . ?
C00O C00X H00X 119.3 . . ?
C00Z C00X C00O 121.34(14) . . ?
C00Z C00X H00X 119.3 . . ?
C00I C00Y H00Y 119.5 . . ?
C010 C00Y C00I 121.07(13) . . ?
C010 C00Y H00Y 119.5 . . ?
C00F C00Z H00Z 119.5 . . ?
C00X C00Z C00F 121.05(14) . . ?
C00X C00Z H00Z 119.5 . . ?
C00Q C010 H010 119.6 . . ?
C00Y C010 C00Q 120.83(13) . . ?
C00Y C010 H010 119.6 . . ?

loop_
_geom_bond_atom_site_label_1
_geom_bond_atom_site_label_2
_geom_bond_distance
_geom_bond_site_symmetry_2
_geom_bond_publ_flag
C002 C006 1.4226(19) . ?
C002 C00A 1.4830(19) . ?
C002 C00D 1.3704(19) . ?
C003 C004 1.4211(19) . ?
C003 C008 1.4223(18) . ?
C003 C00P 1.4184(19) . ?
C004 H004 0.9300 . ?
C004 C005 1.3684(19) . ?
C005 H005 0.9300 . ?
C005 C007 1.4248(18) . ?
C006 H006 0.9300 . ?
C006 C00P 1.372(2) . ?
C007 C009 1.3772(19) . ?
C007 C00J 1.4843(18) 3_676 ?
C008 C009 1.4116(18) . ?
C008 C00D 1.4142(19) . ?
C009 H009 0.9300 . ?
C00A C00H 1.3970(19) . ?
C00A C00S 1.394(2) . ?
C00B C00E 1.402(2) . ?
C00B C00N 1.3997(19) . ?
C00B C00Q 1.4814(18) . ?
C00C C00F 1.4813(19) . ?
C00C C00M 1.401(2) . ?
C00C C00V 1.3942(19) . ?
C00D H00D 0.9300 . ?
C00E H00E 0.9300 . ?
C00E C00R 1.3835(19) . ?
C00F C00T 1.400(2) . ?
C00F C00Z 1.401(2) . ?
C00G H00G 0.9300 . ?
C00G C00K 1.3834(19) . ?
C00G C00Q 1.400(2) . ?
C00H H00H 0.9300 . ?
C00H C00M 1.385(2) . ?
C00I C00K 1.400(2) . ?
C00I C00O 1.4846(18) . ?
C00I C00Y 1.398(2) . ?
C00J C007 1.4843(18) 3_676 ?
C00J C00R 1.3983(19) . ?
C00J C00W 1.3972(19) . ?
C00K H00K 0.9300 . ?
C00M H00M 0.9300 . ?
C00N H00N 0.9300 . ?
C00N C00W 1.3837(19) . ?
C00O C00U 1.401(2) . ?
C00O C00X 1.394(2) . ?
C00P H00P 0.9300 . ?
C00Q C010 1.402(2) . ?
C00R H00R 0.9300 . ?
C00S H00S 0.9300 . ?
C00S C00V 1.386(2) . ?
C00T H00T 0.9300 . ?
C00T C00U 1.386(2) . ?
C00U H00U 0.9300 . ?
C00V H00V 0.9300 . ?
C00W H00W 0.9300 . ?
C00X H00X 0.9300 . ?
C00X C00Z 1.385(2) . ?
C00Y H00Y 0.9300 . ?
C00Y C010 1.390(2) . ?
C00Z H00Z 0.9300 . ?
C010 H010 0.9300 . ?

loop_
_smtbx_masks_void_nr
_smtbx_masks_void_average_x
_smtbx_masks_void_average_y
_smtbx_masks_void_average_z
_smtbx_masks_void_volume
_smtbx_masks_void_count_electrons
_smtbx_masks_void_content
1 0.500 -0.400 0.500 403.1 135.9 ?
2 0.500 -0.543 1.000 403.1 135.9 ?
